data_1548786
loop_
_publ_author_name
'Nishikiori, Shin-ichi'
'Yoshida, Jun'
'Yuge, Hidetaka'

_publ_section_title
;
 Poly[bis(trimethylammonium) [hexa-\m-cyanido-cadmium(II)dicopper(I)]]
;
_journal_coeditor_code IS4021
_journal_issue 12
_journal_name_full IUCrData
_journal_page_first x171771
_journal_paper_doi 10.1107/S2414314617017710
_journal_volume 2
_journal_year 2017
_chemical_formula_iupac '(C3 H10 N)2 [Cd Cu2 (C N)6]'
_chemical_formula_moiety '2(C3 H10 N +), C6 Cd Cu2 N6 2-'
_chemical_formula_structural '(C3 H10 N)2 (Cd Cu2 (C N)6)'
_chemical_formula_sum 'C12 H20 Cd Cu2 N8'
_chemical_formula_weight 515.87
_chemical_name_systematic
;
Poly[bis[(trimethylammonium) [hexa-\m-cyanido-cadmium(II)dicopper(I)]
;
_space_group_crystal_system cubic
_space_group_IT_number 205
_space_group_name_Hall '-P 2ac 2ab 3'
_space_group_name_H-M_alt 'P a -3'
_symmetry_space_group_name_Hall '-P 2ac 2ab 3'
_symmetry_space_group_name_H-M 'P a -3'
_atom_sites_solution_hydrogens geom
_atom_sites_solution_primary direct
_atom_sites_solution_secondary difmap
_audit_creation_method SHELXL-2017/1
_cell_angle_alpha 90
_cell_angle_beta 90
_cell_angle_gamma 90
_cell_formula_units_Z 4
_cell_length_a 12.3775(9)
_cell_length_b 12.3775(9)
_cell_length_c 12.3775(9)
_cell_measurement_reflns_used 5459
_cell_measurement_temperature 296(2)
_cell_measurement_theta_max 28.49
_cell_measurement_theta_min 2.85
_cell_volume 1896.3(2)
_computing_cell_refinement
;
SAINT (Bruker, 2012)
;
_computing_data_collection
;
APEX2 (Bruker, 2012)
;
_computing_data_reduction
;
SAINT (Bruker, 2012)
;
_computing_molecular_graphics
;
<i>VESTA 3</i> (Momma & Izumi, 2011)
;
_computing_publication_material
;
publCIF (Westrip, 2010)
;
_computing_structure_refinement
;
SHELXL2017 (Sheldrick, 2015)
;
_computing_structure_solution
;
SHELXS97 (Sheldrick 2008)
;
_diffrn_ambient_temperature 296(2)
_diffrn_detector_area_resol_mean 8.3333
_diffrn_measured_fraction_theta_full 1.000
_diffrn_measured_fraction_theta_max 0.990
_diffrn_measurement_device_type 'Bruker APEXII'
_diffrn_measurement_method 'phi and omega scans'
_diffrn_radiation_monochromator graphite
_diffrn_radiation_source 'fine-focus sealed tube'
_diffrn_radiation_type MoK\a
_diffrn_radiation_wavelength 0.71073
_diffrn_reflns_av_R_equivalents 0.0250
_diffrn_reflns_limit_h_max 11
_diffrn_reflns_limit_h_min -16
_diffrn_reflns_limit_k_max 16
_diffrn_reflns_limit_k_min -14
_diffrn_reflns_limit_l_max 16
_diffrn_reflns_limit_l_min -15
_diffrn_reflns_number 11150
_diffrn_reflns_theta_full 25.242
_diffrn_reflns_theta_max 28.769
_diffrn_reflns_theta_min 1.645
_exptl_absorpt_coefficient_mu 3.343
_exptl_absorpt_correction_T_max 0.7458
_exptl_absorpt_correction_T_min 0.6268
_exptl_absorpt_correction_type multi-scan
_exptl_absorpt_process_details
;
(SADABS; Bruker, 2012)
;
_exptl_crystal_colour colourless
_exptl_crystal_density_diffrn 1.807
_exptl_crystal_description block
_exptl_crystal_F_000 1016
_exptl_crystal_size_max 0.323
_exptl_crystal_size_mid 0.288
_exptl_crystal_size_min 0.220
_refine_diff_density_max 0.275
_refine_diff_density_min -0.284
_refine_ls_extinction_method none
_refine_ls_goodness_of_fit_ref 1.107
_refine_ls_hydrogen_treatment constr
_refine_ls_matrix_type full
_refine_ls_number_parameters 38
_refine_ls_number_reflns 861
_refine_ls_number_restraints 0
_refine_ls_restrained_S_all 1.107
_refine_ls_R_factor_all 0.0206
_refine_ls_R_factor_gt 0.0170
_refine_ls_shift/su_max 0.000
_refine_ls_shift/su_mean 0.000
_refine_ls_structure_factor_coef Fsqd
_refine_ls_weighting_details 'w=1/[\s^2^(Fo^2^)+(0.0208P)^2^+0.6318P] where P=(Fo^2^+2Fc^2^)/3'
_refine_ls_weighting_scheme calc
_refine_ls_wR_factor_gt 0.0426
_refine_ls_wR_factor_ref 0.0443
_reflns_number_gt 772
_reflns_number_total 861
_reflns_threshold_expression 'I > 2\s(I)'
_cod_data_source_file is4021sup1.cif
_cod_data_source_block I
_cod_original_cell_volume 1896.3(4)
_cod_database_code 1548786
_shelx_space_group_comment
;
The symmetry employed for this shelxl refinement is uniquely defined
by the following loop, which should always be used as a source of
symmetry information in preference to the above space-group names.
They are only intended as comments.
;
_shelx_estimated_absorpt_t_min 0.411
_shelx_estimated_absorpt_t_max 0.527

loop_
_space_group_symop_id
_space_group_symop_operation_xyz
1 x,y,z
2 1/2-x,-y,1/2+z
3 1/2+x,1/2-y,-z
4 -x,1/2+y,1/2-z
5 z,x,y
6 1/2-z,-x,1/2+y
7 1/2+z,1/2-x,-y
8 -z,1/2+x,1/2-y
9 y,z,x
10 1/2+y,1/2-z,-x
11 -y,1/2+z,1/2-x
12 1/2-y,-z,1/2+x
13 -x,-y,-z
14 1/2+x,y,1/2-z
15 1/2-x,1/2+y,z
16 x,1/2-y,1/2+z
17 -z,-x,-y
18 1/2+z,x,1/2-y
19 1/2-z,1/2+x,y
20 z,1/2-x,1/2+y
21 -y,-z,-x
22 1/2-y,1/2+z,x
23 y,1/2-z,1/2+x
24 1/2+y,z,1/2-x

loop_
_atom_site_type_symbol
_atom_site_label
_atom_site_fract_x
_atom_site_fract_y
_atom_site_fract_z
_atom_site_U_iso_or_equiv
_atom_site_adp_type
_atom_site_calc_flag
_atom_site_occupancy
Cd Cd1 0.500000 0.500000 0.000000 0.02365(9) Uani d 1
Cu Cu1 0.40882(2) 0.40882(2) 0.40882(2) 0.03148(11) Uani d 1
N N1 0.48328(15) 0.49244(15) 0.18799(14) 0.0413(4) Uani d 1
C C1 0.46209(16) 0.46692(16) 0.27362(15) 0.0335(4) Uani d 1
N N2 0.29859(12) 0.70141(12) 0.20141(12) 0.0338(6) Uani d 1
H H2 0.344303 0.655696 0.155697 0.041 Uiso calc 1
C C2 0.20128(19) 0.6377(2) 0.23072(19) 0.0521(6) Uani d 1
H H2A 0.222902 0.572912 0.267472 0.078 Uiso calc 1
H H2B 0.162203 0.619101 0.166360 0.078 Uiso calc 1
H H2C 0.155818 0.679893 0.277288 0.078 Uiso calc 1

loop_
_atom_site_aniso_label
_atom_site_aniso_U_11
_atom_site_aniso_U_22
_atom_site_aniso_U_33
_atom_site_aniso_U_12
_atom_site_aniso_U_13
_atom_site_aniso_U_23
Cd1 0.02365(9) 0.02365(9) 0.02365(9) 0.00096(6) 0.00096(6) -0.00096(6)
Cu1 0.03148(11) 0.03148(11) 0.03148(11) 0.00670(10) 0.00670(10) 0.00670(10)
N1 0.0470(10) 0.0483(11) 0.0286(8) -0.0062(8) 0.0020(7) 0.0031(7)
C1 0.0340(9) 0.0340(9) 0.0324(9) 0.0042(8) 0.0033(8) 0.0028(7)
N2 0.0338(6) 0.0338(6) 0.0338(6) 0.0038(6) 0.0038(6) -0.0038(6)
C2 0.0514(13) 0.0599(14) 0.0450(12) -0.0161(11) 0.0071(10) -0.0003(11)

loop_
_atom_type_symbol
_atom_type_description
_atom_type_scat_dispersion_real
_atom_type_scat_dispersion_imag
_atom_type_scat_source
C C 0.0033 0.0016 'International Tables Vol C Tables 4.2.6.8 and 6.1.1.4'
H H 0.0000 0.0000 'International Tables Vol C Tables 4.2.6.8 and 6.1.1.4'
N N 0.0061 0.0033 'International Tables Vol C Tables 4.2.6.8 and 6.1.1.4'
Cd Cd -0.8075 1.2024 'International Tables Vol C Tables 4.2.6.8 and 6.1.1.4'
Cu Cu 0.3201 1.2651 'International Tables Vol C Tables 4.2.6.8 and 6.1.1.4'

loop_
_geom_angle_atom_site_label_1
_geom_angle_atom_site_label_2
_geom_angle_atom_site_label_3
_geom_angle_site_symmetry_1
_geom_angle_site_symmetry_3
_geom_angle
_geom_angle_publ_flag
N1 Cd1 N1 . 6_564 87.44(6) no
N1 Cd1 N1 . 11_655 87.44(6) no
N1 Cd1 N1 . 13_665 180.00 no
N1 Cd1 N1 . 18_555 92.56(6) no
N1 Cd1 N1 . 23_554 92.56(6) no
N1 Cd1 N1 6_564 11_655 87.44(6) no
N1 Cd1 N1 6_564 13_665 92.56(6) no
N1 Cd1 N1 6_564 18_555 180.00 no
N1 Cd1 N1 6_564 23_554 92.56(6) no
N1 Cd1 N1 11_655 13_665 92.56(6) no
N1 Cd1 N1 11_655 18_555 92.56(6) no
N1 Cd1 N1 11_655 23_554 180.00 no
N1 Cd1 N1 13_665 18_555 87.44(6) no
N1 Cd1 N1 13_665 23_554 87.44(6) no
N1 Cd1 N1 18_555 23_554 87.44(6) no
C1 Cu1 C1 . 5_555 119.24(8) no
C1 Cu1 C1 . 9_555 119.24(8) no
C1 Cu1 C1 5_555 9_555 119.24(8) no
Cd1 N1 C1 . . 163.66(17) no
Cu1 C1 N1 . . 170.85(18) no
C2 N2 C2 . 6_564 111.25(16) no
C2 N2 C2 . 11_655 111.25(16) no
C2 N2 C2 6_564 11_655 111.25(16) no
C2 N2 H2 . . 108.00 no
C2 N2 H2 6_564 . 108.00 no
C2 N2 H2 11_655 . 108.00 no
N2 C2 H2A . . 109.00 no
N2 C2 H2B . . 109.00 no
N2 C2 H2C . . 109.00 no
H2A C2 H2B . . 109.00 no
H2A C2 H2C . . 109.00 no
H2B C2 H2C . . 109.00 no

loop_
_geom_bond_atom_site_label_1
_geom_bond_atom_site_label_2
_geom_bond_site_symmetry_2
_geom_bond_distance
_geom_bond_publ_flag
Cd1 N1 . 2.3379(17) no
Cd1 N1 6_564 2.3379(17) no
Cd1 N1 11_655 2.3379(17) no
Cd1 N1 13_665 2.3379(17) no
Cd1 N1 18_555 2.3379(17) no
Cd1 N1 23_554 2.3379(17) no
Cu1 C1 . 1.9371(19) no
Cu1 C1 5_555 1.9371(19) no
Cu1 C1 9_555 1.9371(19) no
N1 C1 . 1.137(3) no
N2 C2 . 1.485(3) no
N2 C2 6_564 1.485(3) no
N2 C2 11_655 1.485(3) no
N2 H2 . 0.9800 no
C2 H2A . 0.9600 no
C2 H2B . 0.9600 no
C2 H2C . 0.9600 no

_cod_database_fobs_code 1548786
